data_7032339
loop_
_publ_author_name
'Trivedi, Manoj'
'Singh, Gurmeet'
'Kumar, Abhinav'
'Rath, Nigam P.'

_publ_section_title
;
 Syntheses, characterization, and structural studies of copper(i)
 complexes containing 1,1'-bis(di-tert-butylphosphino)ferrocene (dtbpf)
 and their application in palladium-catalyzed Sonogashira coupling of aryl
 halides.
;
_journal_issue 36
_journal_name_full 'Dalton transactions (Cambridge, England : 2003)'
_journal_page_first 13620
_journal_page_last 13629
_journal_paper_doi 10.1039/c4dt01411a
_journal_volume 43
_journal_year 2014
_chemical_formula_moiety 'C52 H88 Cu4 Fe2 I4 P4'
_chemical_formula_sum 'C52 H88 Cu4 Fe2 I4 P4'
_chemical_formula_weight 1710.56
_chemical_name_systematic
;
 ?
;
_space_group_IT_number 29
_symmetry_cell_setting orthorhombic
_symmetry_space_group_name_Hall 'P 2c -2ac'
_symmetry_space_group_name_H-M 'P c a 21'
_atom_sites_solution_hydrogens geom
_atom_sites_solution_primary direct
_atom_sites_solution_secondary difmap
_audit_creation_method SHELXL-97
_cell_angle_alpha 90.00
_cell_angle_beta 90.00
_cell_angle_gamma 90.00
_cell_formula_units_Z 4
_cell_length_a 20.4931(18)
_cell_length_b 11.2070(9)
_cell_length_c 26.943(4)
_cell_measurement_reflns_used 4087
_cell_measurement_temperature 293(2)
_cell_measurement_theta_max 29.2965
_cell_measurement_theta_min 2.9006
_cell_volume 6187.9(12)
_computing_cell_refinement
;
CrysAlisPro, Agilent Technologies,
Version 1.171.34.49 (release 20-01-2011 CrysAlis171 .NET)
(compiled Jan 20 2011,15:58:25)
;
_computing_data_collection
;
CrysAlisPro, Agilent Technologies,
Version 1.171.34.49 (release 20-01-2011 CrysAlis171 .NET)
(compiled Jan 20 2011,15:58:25)
;
_computing_data_reduction
;
CrysAlisPro, Agilent Technologies,
Version 1.171.34.49 (release 20-01-2011 CrysAlis171 .NET)
(compiled Jan 20 2011,15:58:25)
;
_computing_molecular_graphics
;
O. V. Dolomanov, L. J. Bourhis, R. J. Gildea, J. A. K. Howard and H. Puschmann,
OLEX2: a complete structure solution, refinement and analysis program.
J. Appl. Cryst. (2009). 42, 339-341.
;
_computing_publication_material
;
O. V. Dolomanov, L. J. Bourhis, R. J. Gildea, J. A. K. Howard and H. Puschmann,
OLEX2: a complete structure solution, refinement and analysis program.
J. Appl. Cryst. (2009). 42, 339-341.
;
_computing_structure_refinement 'SHELXL-2013 (Sheldrick, 2008)'
_computing_structure_solution 'SHELXS-97 (Sheldrick, 2008)'
_diffrn_ambient_temperature 293(2)
_diffrn_detector_area_resol_mean 15.9853
_diffrn_measured_fraction_theta_full 0.937
_diffrn_measured_fraction_theta_max 0.937
_diffrn_measurement_device_type 'Xcalibur, Sapphire3'
_diffrn_measurement_method '\w scans'
_diffrn_radiation_monochromator graphite
_diffrn_radiation_source 'Enhance (Mo) X-ray Source'
_diffrn_radiation_type MoK\a
_diffrn_radiation_wavelength 0.71073
_diffrn_reflns_av_R_equivalents 0.0735
_diffrn_reflns_av_sigmaI/netI 0.0825
_diffrn_reflns_limit_h_max 24
_diffrn_reflns_limit_h_min -21
_diffrn_reflns_limit_k_max 13
_diffrn_reflns_limit_k_min -7
_diffrn_reflns_limit_l_max 27
_diffrn_reflns_limit_l_min -32
_diffrn_reflns_number 22204
_diffrn_reflns_theta_full 25.00
_diffrn_reflns_theta_max 25.00
_diffrn_reflns_theta_min 3.02
_diffrn_standards_number 0
_exptl_absorpt_coefficient_mu 3.938
_exptl_absorpt_correction_T_max 1.00000
_exptl_absorpt_correction_T_min 0.40782
_exptl_absorpt_correction_type multi-scan
_exptl_absorpt_process_details
;
CrysAlisPro, Agilent Technologies,
Version 1.171.34.49 (release 20-01-2011 CrysAlis171 .NET)
(compiled Jan 20 2011,15:58:25)
Empirical absorption correction using spherical harmonics,
 implemented in SCALE3 ABSPACK scaling algorithm.
;
_exptl_crystal_colour orange
_exptl_crystal_density_diffrn 1.836
_exptl_crystal_density_method 'not measured'
_exptl_crystal_description Rod
_exptl_crystal_F_000 3360
_exptl_crystal_size_max 0.30
_exptl_crystal_size_mid 0.20
_exptl_crystal_size_min 0.10
_refine_diff_density_max 3.975
_refine_diff_density_min -3.975
_refine_diff_density_rms 0.500
_refine_ls_abs_structure_details 'Flack H D (1983), Acta Cryst. A39, 876-881'
_refine_ls_abs_structure_Flack 0.00(8)
_refine_ls_extinction_expression Fc^*^=kFc[1+0.001xFc^2^\l^3^/sin(2\q)]^-1/4^
_refine_ls_extinction_method SHELXL
_refine_ls_goodness_of_fit_ref 1.451
_refine_ls_hydrogen_treatment constr
_refine_ls_matrix_type full
_refine_ls_number_parameters 587
_refine_ls_number_reflns 8494
_refine_ls_number_restraints 32
_refine_ls_restrained_S_all 1.454
_refine_ls_R_factor_all 0.1615
_refine_ls_R_factor_gt 0.1492
_refine_ls_shift/su_max 0.010
_refine_ls_shift/su_mean 0.000
_refine_ls_structure_factor_coef Fsqd
_refine_ls_weighting_details 'calc w=1/[\s^2^(Fo^2^)+(0.2000P)^2^+0.0000P] where P=(Fo^2^+2Fc^2^)/3'
_refine_ls_weighting_scheme calc
_refine_ls_wR_factor_gt 0.3531
_refine_ls_wR_factor_ref 0.3658
_reflns_number_gt 7211
_reflns_number_total 8494
_reflns_threshold_expression >2sigma(I)
_cod_duplicate_entry 7031714
_cod_data_source_file c4dt01411a2.cif
_cod_data_source_block Complex-2
_cod_original_cell_volume 6188.0(12)
_cod_database_code 7032339

loop_
_symmetry_equiv_pos_as_xyz
'x, y, z'
'-x, -y, z+1/2'
'-x+1/2, y, z+1/2'
'x+1/2, -y, z'

loop_
_atom_site_label
_atom_site_type_symbol
_atom_site_fract_x
_atom_site_fract_y
_atom_site_fract_z
_atom_site_U_iso_or_equiv
_atom_site_adp_type
_atom_site_occupancy
_atom_site_symmetry_multiplicity
_atom_site_calc_flag
_atom_site_refinement_flags
I1 I 0.44300(13) 0.25738(19) 0.24641(8) 0.0308(6) Uani 1 1 d .
I4 I 0.54604(13) 0.0459(2) 0.34352(8) 0.0349(6) Uani 1 1 d .
I2 I 0.53227(13) 0.4480(2) 0.12790(8) 0.0354(6) Uani 1 1 d .
I3 I 0.63428(13) 0.23489(19) 0.22447(8) 0.0316(6) Uani 1 1 d .
Cu2 Cu 0.4248(2) 0.3873(3) 0.16886(14) 0.0254(9) Uani 1 1 d .
Cu3 Cu 0.6523(2) 0.1104(3) 0.30328(14) 0.0255(10) Uani 1 1 d .
Cu4 Cu 0.5496(2) 0.2657(4) 0.30758(15) 0.0296(10) Uani 1 1 d .
Cu1 Cu 0.5255(2) 0.2280(4) 0.16442(16) 0.0323(11) Uani 1 1 d .
Fe1 Fe 0.3475(2) 0.1460(4) 0.06854(16) 0.0227(11) Uani 1 1 d .
Fe2 Fe 0.7247(2) 0.3540(4) 0.40500(15) 0.0210(10) Uani 1 1 d .
P3 P 0.7508(4) 0.0818(7) 0.3362(3) 0.0181(17) Uani 1 1 d .
P4 P 0.5611(5) 0.4196(8) 0.3594(3) 0.026(2) Uani 1 1 d .
P2 P 0.3263(4) 0.4151(7) 0.1382(3) 0.0171(17) Uani 1 1 d .
P1 P 0.5110(5) 0.0730(7) 0.1111(3) 0.0228(18) Uani 1 1 d .
C29 C 0.2515(14) 0.3703(19) 0.1803(8) 0.011(6) Uani 1 1 d D
C8 C 0.2648(13) 0.257(2) 0.0616(9) 0.017(7) Uani 1 1 d D
H8 H 0.2238 0.2479 0.0758 0.020 Uiso 1 1 calc R
C43 C 0.7022(19) -0.105(3) 0.3903(12) 0.032(8) Uani 1 1 d .
H43A H 0.6942 -0.0526 0.4177 0.048 Uiso 1 1 calc R
H43B H 0.7047 -0.1859 0.4020 0.048 Uiso 1 1 calc R
H43C H 0.6673 -0.0984 0.3667 0.048 Uiso 1 1 calc R
C19 C 0.7316(15) 0.535(3) 0.4106(14) 0.040(10) Uani 1 1 d D
H19 H 0.7575 0.5755 0.4332 0.048 Uiso 1 1 calc R
C45 C 0.5403(16) 0.574(3) 0.3292(10) 0.030(8) Uani 1 1 d D
C33 C 0.3212(17) 0.566(3) 0.1137(11) 0.026(7) Uani 1 1 d D
C18 C 0.7522(13) 0.497(2) 0.3616(9) 0.010(6) Uani 1 1 d D
H18 H 0.7932 0.5057 0.3473 0.012 Uiso 1 1 calc R
C17 C 0.6982(11) 0.446(2) 0.3410(9) 0.013(6) Uani 1 1 d D
H17 H 0.6954 0.4125 0.3094 0.015 Uiso 1 1 calc R
C49 C 0.508(2) 0.403(3) 0.4174(13) 0.037(9) Uani 1 1 d .
C39 C 0.8138(18) 0.253(3) 0.2870(12) 0.024(7) Uani 1 1 d .
H39A H 0.7710 0.2769 0.2764 0.036 Uiso 1 1 calc R
H39B H 0.8451 0.2759 0.2622 0.036 Uiso 1 1 calc R
H39C H 0.8241 0.2926 0.3178 0.036 Uiso 1 1 calc R
C1 C 0.4240(14) 0.045(2) 0.0922(10) 0.021(7) Uani 1 1 d D
C50 C 0.505(3) 0.519(5) 0.4510(19) 0.074(15) Uani 1 1 d .
H50A H 0.5489 0.5439 0.4590 0.111 Uiso 1 1 calc R
H50B H 0.4820 0.5016 0.4810 0.111 Uiso 1 1 calc R
H50C H 0.4835 0.5819 0.4334 0.111 Uiso 1 1 calc R
C44 C 0.8254(19) -0.057(3) 0.4017(13) 0.033(8) Uani 1 1 d .
H44A H 0.8145 0.0006 0.4265 0.049 Uiso 1 1 calc R
H44B H 0.8637 -0.0320 0.3841 0.049 Uiso 1 1 calc R
H44C H 0.8338 -0.1329 0.4173 0.049 Uiso 1 1 calc R
C13 C 0.7181(16) 0.248(2) 0.4653(10) 0.022(7) Uani 1 1 d D
H13 H 0.6924 0.2638 0.4929 0.026 Uiso 1 1 calc R
C42 C 0.776(2) -0.159(3) 0.3224(11) 0.035(8) Uani 1 1 d D
H42A H 0.7367 -0.1583 0.3024 0.052 Uiso 1 1 calc R
H42B H 0.7823 -0.2374 0.3356 0.052 Uiso 1 1 calc R
H42C H 0.8123 -0.1365 0.3023 0.052 Uiso 1 1 calc R
C40 C 0.884(2) 0.096(3) 0.3107(13) 0.036(9) Uani 1 1 d .
H40A H 0.8907 0.1287 0.3432 0.054 Uiso 1 1 calc R
H40B H 0.9137 0.1333 0.2878 0.054 Uiso 1 1 calc R
H40C H 0.8925 0.0116 0.3114 0.054 Uiso 1 1 calc R
C26 C 0.6321(19) 0.139(3) 0.0685(13) 0.038(9) Uani 1 1 d .
H26A H 0.6274 0.2130 0.0858 0.057 Uiso 1 1 calc R
H26B H 0.6596 0.1500 0.0400 0.057 Uiso 1 1 calc R
H26C H 0.6515 0.0806 0.0901 0.057 Uiso 1 1 calc R
C28 C 0.529(2) 0.197(3) 0.0211(16) 0.057(13) Uani 1 1 d D
H28A H 0.5211 0.2636 0.0429 0.086 Uiso 1 1 calc R
H28B H 0.4877 0.1700 0.0079 0.086 Uiso 1 1 calc R
H28C H 0.5566 0.2214 -0.0056 0.086 Uiso 1 1 calc R
C7 C 0.3166(12) 0.317(2) 0.0820(8) 0.006(5) Uani 1 1 d D
C24 C 0.498(3) -0.183(4) 0.1139(16) 0.066(13) Uani 1 1 d D
H24A H 0.5162 -0.1848 0.0812 0.099 Uiso 1 1 calc R
H24B H 0.4512 -0.1755 0.1116 0.099 Uiso 1 1 calc R
H24C H 0.5083 -0.2563 0.1308 0.099 Uiso 1 1 calc R
C30 C 0.260(2) 0.235(2) 0.1835(13) 0.029(8) Uani 1 1 d D
H30A H 0.3029 0.2169 0.1946 0.044 Uiso 1 1 calc R
H30B H 0.2525 0.2009 0.1513 0.044 Uiso 1 1 calc R
H30C H 0.2284 0.2036 0.2065 0.044 Uiso 1 1 calc R
C38 C 0.8101(19) 0.064(3) 0.2435(12) 0.029(8) Uani 1 1 d .
H38A H 0.7666 0.0753 0.2312 0.043 Uiso 1 1 calc R
H38B H 0.8194 -0.0201 0.2453 0.043 Uiso 1 1 calc R
H38C H 0.8406 0.1016 0.2216 0.043 Uiso 1 1 calc R
C14 C 0.7800(18) 0.282(4) 0.4573(13) 0.055(12) Uani 1 1 d D
H14 H 0.8042 0.3285 0.4793 0.066 Uiso 1 1 calc R
C20 C 0.6688(14) 0.501(2) 0.4184(9) 0.021(7) Uani 1 1 d D
H20 H 0.6445 0.5109 0.4472 0.025 Uiso 1 1 calc R
C22 C 0.6001(19) -0.085(4) 0.1473(17) 0.063(14) Uani 1 1 d D
H22A H 0.6187 -0.0909 0.1146 0.094 Uiso 1 1 calc R
H22B H 0.6117 -0.1540 0.1663 0.094 Uiso 1 1 calc R
H22C H 0.6167 -0.0146 0.1634 0.094 Uiso 1 1 calc R
C6 C 0.3727(15) 0.315(2) 0.0489(9) 0.016(6) Uani 1 1 d D
H6 H 0.4141 0.3480 0.0525 0.020 Uiso 1 1 calc R
C2 C 0.3903(15) -0.007(4) 0.0539(13) 0.050(11) Uiso 1 1 d D
H2 H 0.4108 -0.0273 0.0243 0.060 Uiso 1 1 calc R
C11 C 0.7533(14) 0.175(3) 0.3934(10) 0.022(7) Uani 1 1 d D
C4 C 0.3195(14) -0.001(2) 0.1092(8) 0.019(7) Uani 1 1 d D
H4 H 0.2831 -0.0179 0.1285 0.023 Uiso 1 1 calc R
C23 C 0.4998(19) -0.067(3) 0.1954(10) 0.033(8) Uani 1 1 d D
H23A H 0.4531 -0.0614 0.1944 0.049 Uiso 1 1 calc R
H23B H 0.5173 0.0031 0.2110 0.049 Uiso 1 1 calc R
H23C H 0.5123 -0.1363 0.2140 0.049 Uiso 1 1 calc R
C9 C 0.2841(16) 0.213(3) 0.0171(10) 0.032(8) Uani 1 1 d D
H9 H 0.2598 0.1660 -0.0047 0.038 Uiso 1 1 calc R
C35 C 0.302(3) 0.660(5) 0.1500(18) 0.074(16) Uani 1 1 d .
H35A H 0.2702 0.6290 0.1724 0.111 Uiso 1 1 calc R
H35B H 0.2844 0.7273 0.1325 0.111 Uiso 1 1 calc R
H35C H 0.3400 0.6851 0.1683 0.111 Uiso 1 1 calc R
C47 C 0.4689(17) 0.580(4) 0.3220(14) 0.045(10) Uani 1 1 d D
H47A H 0.4477 0.5872 0.3537 0.068 Uiso 1 1 calc R
H47B H 0.4540 0.5096 0.3055 0.068 Uiso 1 1 calc R
H47C H 0.4585 0.6490 0.3021 0.068 Uiso 1 1 calc R
C37 C 0.8158(14) 0.118(2) 0.2945(9) 0.010(5) Uani 1 1 d .
C52 C 0.448(3) 0.349(7) 0.400(3) 0.11(3) Uani 1 1 d .
H52A H 0.4580 0.2800 0.3805 0.172 Uiso 1 1 calc R
H52B H 0.4238 0.4051 0.3808 0.172 Uiso 1 1 calc R
H52C H 0.4223 0.3249 0.4285 0.172 Uiso 1 1 calc R
C41 C 0.7680(13) -0.0705(19) 0.3648(8) 0.003(5) Uani 1 1 d D
C21 C 0.5261(19) -0.076(4) 0.1433(11) 0.050(11) Uiso 1 1 d D
C51 C 0.546(3) 0.305(5) 0.449(2) 0.077(17) Uani 1 1 d .
H51A H 0.5860 0.3376 0.4611 0.116 Uiso 1 1 calc R
H51B H 0.5546 0.2370 0.4284 0.116 Uiso 1 1 calc R
H51C H 0.5191 0.2811 0.4766 0.116 Uiso 1 1 calc R
C34 C 0.372(2) 0.600(4) 0.0753(14) 0.051(11) Uani 1 1 d D
H34A H 0.3801 0.5330 0.0540 0.077 Uiso 1 1 calc R
H34B H 0.4113 0.6232 0.0916 0.077 Uiso 1 1 calc R
H34C H 0.3556 0.6655 0.0558 0.077 Uiso 1 1 calc R
C15 C 0.8025(16) 0.242(3) 0.4131(10) 0.028(8) Uani 1 1 d D
H15 H 0.8431 0.2568 0.3992 0.033 Uiso 1 1 calc R
C12 C 0.7015(16) 0.184(3) 0.4244(10) 0.039(9) Uani 1 1 d D
H12 H 0.6604 0.1517 0.4185 0.047 Uiso 1 1 calc R
C32 C 0.1842(17) 0.415(4) 0.1629(17) 0.052(11) Uani 1 1 d D
H32A H 0.1841 0.5005 0.1622 0.077 Uiso 1 1 calc R
H32B H 0.1512 0.3873 0.1855 0.077 Uiso 1 1 calc R
H32C H 0.1754 0.3846 0.1303 0.077 Uiso 1 1 calc R
C16 C 0.6489(15) 0.451(3) 0.3749(9) 0.033(9) Uani 1 1 d D
C27 C 0.579(2) -0.023(3) 0.0248(12) 0.036(9) Uani 1 1 d D
H27A H 0.5988 -0.0771 0.0480 0.054 Uiso 1 1 calc R
H27B H 0.6088 -0.0072 -0.0018 0.054 Uiso 1 1 calc R
H27C H 0.5399 -0.0585 0.0117 0.054 Uiso 1 1 calc R
C48 C 0.561(2) 0.564(3) 0.2790(10) 0.038(9) Uani 1 1 d D
H48A H 0.6078 0.5592 0.2779 0.057 Uiso 1 1 calc R
H48B H 0.5470 0.6336 0.2609 0.057 Uiso 1 1 calc R
H48C H 0.5425 0.4942 0.2643 0.057 Uiso 1 1 calc R
C46 C 0.560(3) 0.684(5) 0.361(2) 0.078(16) Uani 1 1 d .
H46A H 0.5424 0.6771 0.3936 0.117 Uiso 1 1 calc R
H46B H 0.5438 0.7556 0.3454 0.117 Uiso 1 1 calc R
H46C H 0.6070 0.6887 0.3627 0.117 Uiso 1 1 calc R
C25 C 0.5620(17) 0.093(2) 0.0509(11) 0.026(7) Uani 1 1 d D
C5 C 0.3746(14) 0.055(3) 0.1255(12) 0.037(9) Uani 1 1 d D
H5 H 0.3779 0.0945 0.1558 0.044 Uiso 1 1 calc R
C3 C 0.3259(14) -0.027(2) 0.0612(8) 0.017(6) Uani 1 1 d D
H3 H 0.2944 -0.0518 0.0387 0.021 Uiso 1 1 calc R
C10 C 0.3463(17) 0.251(3) 0.0111(13) 0.044(11) Uani 1 1 d D
H10 H 0.3699 0.2339 -0.0175 0.053 Uiso 1 1 calc R
C31 C 0.273(2) 0.430(3) 0.2316(10) 0.036(9) Uani 1 1 d D
H31A H 0.2683 0.5147 0.2296 0.054 Uiso 1 1 calc R
H31B H 0.3184 0.4108 0.2380 0.054 Uiso 1 1 calc R
H31C H 0.2468 0.3992 0.2580 0.054 Uiso 1 1 calc R
C36 C 0.257(3) 0.589(5) 0.0797(19) 0.068(15) Uani 1 1 d .
H36A H 0.2580 0.5357 0.0518 0.103 Uiso 1 1 calc R
H36B H 0.2576 0.6700 0.0681 0.103 Uiso 1 1 calc R
H36C H 0.2189 0.5751 0.0990 0.103 Uiso 1 1 calc R

loop_
_atom_site_aniso_label
_atom_site_aniso_U_11
_atom_site_aniso_U_22
_atom_site_aniso_U_33
_atom_site_aniso_U_23
_atom_site_aniso_U_13
_atom_site_aniso_U_12
I1 0.0308(15) 0.0308(11) 0.0308(12) 0.0000(9) 0.0000(10) 0.0000(10)
I4 0.0349(16) 0.0349(13) 0.0349(12) 0.0000(10) 0.0000(11) 0.0000(10)
I2 0.0354(16) 0.0354(13) 0.0354(12) 0.0000(10) 0.0000(11) 0.0000(10)
I3 0.0316(16) 0.0316(11) 0.0316(12) 0.0000(10) 0.0000(10) 0.0000(10)
Cu2 0.025(3) 0.0254(19) 0.025(2) 0.0000(16) 0.0000(18) 0.0000(17)
Cu3 0.026(3) 0.026(2) 0.026(2) 0.0000(16) 0.0000(18) 0.0000(17)
Cu4 0.030(3) 0.030(2) 0.030(2) 0.0000(18) 0.0000(19) 0.0000(18)
Cu1 0.032(3) 0.032(2) 0.032(2) 0.0000(18) 0.000(2) 0.0000(19)
Fe1 0.023(3) 0.023(2) 0.023(2) 0.0000(18) 0.0000(19) 0.0000(19)
Fe2 0.021(3) 0.021(2) 0.021(2) 0.0000(17) 0.0000(19) 0.0000(19)
P3 0.018(5) 0.018(4) 0.018(4) 0.000(3) 0.000(3) 0.000(3)
P4 0.026(6) 0.026(4) 0.026(4) 0.000(3) 0.000(4) 0.000(4)
P2 0.017(5) 0.017(4) 0.017(4) 0.000(3) 0.000(3) 0.000(3)
P1 0.023(5) 0.023(4) 0.023(4) 0.000(3) 0.000(3) 0.000(4)
C29 0.011(17) 0.011(13) 0.011(13) 0.000(10) 0.000(11) 0.000(11)
C8 0.017(19) 0.017(14) 0.017(14) 0.000(11) 0.000(13) 0.000(12)
C43 0.03(2) 0.032(19) 0.032(18) 0.000(14) 0.000(16) 0.000(17)
C19 0.04(3) 0.04(2) 0.04(2) 0.000(16) 0.000(18) 0.000(17)
C45 0.03(2) 0.030(17) 0.030(17) 0.000(13) 0.000(15) 0.000(15)
C33 0.03(2) 0.026(16) 0.026(16) 0.000(13) 0.000(14) 0.000(14)
C18 0.010(16) 0.010(12) 0.010(12) 0.000(10) 0.000(11) 0.000(11)
C17 0.013(16) 0.013(12) 0.013(12) 0.000(10) 0.000(12) 0.000(11)
C49 0.04(3) 0.04(2) 0.04(2) 0.000(16) 0.000(18) 0.000(18)
C39 0.02(2) 0.024(16) 0.024(16) 0.000(12) 0.000(14) 0.000(14)
C1 0.02(2) 0.021(15) 0.021(15) 0.000(12) 0.000(13) 0.000(13)
C50 0.07(4) 0.07(3) 0.07(3) 0.00(3) 0.00(3) 0.00(3)
C44 0.03(2) 0.033(19) 0.033(18) 0.000(14) 0.000(16) 0.000(15)
C13 0.02(2) 0.022(15) 0.022(15) 0.000(12) 0.000(14) 0.000(13)
C42 0.03(2) 0.035(19) 0.035(18) 0.000(14) 0.000(17) 0.000(17)
C40 0.04(2) 0.036(19) 0.036(19) 0.000(15) 0.000(17) 0.000(16)
C26 0.04(3) 0.04(2) 0.04(2) 0.000(15) 0.000(17) 0.000(18)
C28 0.06(4) 0.06(3) 0.06(3) 0.00(2) 0.00(2) 0.00(2)
C7 0.006(15) 0.006(11) 0.006(11) 0.000(9) 0.000(10) 0.000(10)
C24 0.07(4) 0.07(3) 0.07(3) 0.00(2) 0.00(3) 0.00(3)
C30 0.03(2) 0.029(18) 0.029(17) 0.000(13) 0.000(16) 0.000(15)
C38 0.03(2) 0.029(17) 0.029(16) 0.000(13) 0.000(15) 0.000(14)
C14 0.05(4) 0.05(3) 0.05(3) 0.00(2) 0.00(2) 0.00(2)
C20 0.021(19) 0.021(14) 0.021(15) 0.000(11) 0.000(13) 0.000(13)
C22 0.06(4) 0.06(3) 0.06(3) 0.00(2) 0.00(3) 0.00(3)
C6 0.016(18) 0.016(14) 0.016(14) 0.000(11) 0.000(12) 0.000(12)
C11 0.02(2) 0.022(15) 0.022(15) 0.000(12) 0.000(13) 0.000(14)
C4 0.019(18) 0.019(15) 0.019(15) 0.000(11) 0.000(13) 0.000(13)
C23 0.03(2) 0.033(18) 0.033(18) 0.000(13) 0.000(16) 0.000(16)
C9 0.03(2) 0.032(18) 0.032(17) 0.000(14) 0.000(16) 0.000(15)
C35 0.07(4) 0.07(4) 0.07(3) 0.00(3) 0.00(3) 0.00(3)
C47 0.05(3) 0.05(2) 0.05(2) 0.000(17) 0.00(2) 0.00(2)
C37 0.010(15) 0.010(12) 0.010(12) 0.000(9) 0.000(10) 0.000(10)
C52 0.11(7) 0.11(6) 0.11(5) 0.00(5) 0.00(5) 0.00(5)
C41 0.003(14) 0.003(10) 0.003(11) 0.000(8) 0.000(9) 0.000(9)
C51 0.08(5) 0.08(4) 0.08(4) 0.00(3) 0.00(3) 0.00(3)
C34 0.05(3) 0.05(3) 0.05(2) 0.000(19) 0.00(2) 0.00(2)
C15 0.03(2) 0.028(17) 0.028(17) 0.000(13) 0.000(15) 0.000(14)
C12 0.04(3) 0.04(2) 0.04(2) 0.000(16) 0.000(18) 0.000(19)
C32 0.05(3) 0.05(2) 0.05(2) 0.00(2) 0.00(2) 0.00(2)
C16 0.03(3) 0.033(19) 0.033(19) 0.000(14) 0.000(16) 0.000(15)
C27 0.04(3) 0.036(19) 0.036(19) 0.000(15) 0.000(17) 0.000(17)
C48 0.04(3) 0.04(2) 0.04(2) 0.000(15) 0.000(17) 0.000(17)
C46 0.08(5) 0.08(4) 0.08(4) 0.00(3) 0.00(3) 0.00(3)
C25 0.03(2) 0.026(17) 0.026(16) 0.000(13) 0.000(14) 0.000(14)
C5 0.04(3) 0.037(19) 0.037(19) 0.000(16) 0.000(19) 0.000(17)
C3 0.017(18) 0.017(14) 0.017(14) 0.000(11) 0.000(12) 0.000(12)
C10 0.04(3) 0.04(2) 0.04(2) 0.000(18) 0.00(2) 0.000(18)
C31 0.04(3) 0.036(19) 0.04(2) 0.000(15) 0.000(17) 0.000(16)
C36 0.07(4) 0.07(3) 0.07(3) 0.00(2) 0.00(3) 0.00(3)

loop_
_atom_type_symbol
_atom_type_description
_atom_type_scat_dispersion_real
_atom_type_scat_dispersion_imag
_atom_type_scat_source
C C 0.0033 0.0016 'International Tables Vol C Tables 4.2.6.8 and 6.1.1.4'
H H 0.0000 0.0000 'International Tables Vol C Tables 4.2.6.8 and 6.1.1.4'
P P 0.1023 0.0942 'International Tables Vol C Tables 4.2.6.8 and 6.1.1.4'
Fe Fe 0.3463 0.8444 'International Tables Vol C Tables 4.2.6.8 and 6.1.1.4'
Cu Cu 0.3201 1.2651 'International Tables Vol C Tables 4.2.6.8 and 6.1.1.4'
I I -0.4742 1.8119 'International Tables Vol C Tables 4.2.6.8 and 6.1.1.4'

loop_
_geom_angle_atom_site_label_1
_geom_angle_atom_site_label_2
_geom_angle_atom_site_label_3
_geom_angle
Cu2 I1 Cu4 125.80(16)
Cu2 I1 Cu1 60.90(14)
Cu4 I1 Cu1 89.84(16)
Cu3 I4 Cu4 63.56(15)
Cu2 I2 Cu1 63.14(15)
Cu3 I3 Cu1 125.92(17)
Cu3 I3 Cu4 60.27(14)
Cu1 I3 Cu4 88.41(15)
P2 Cu2 I2 126.2(3)
P2 Cu2 I1 121.1(3)
I2 Cu2 I1 112.12(18)
P2 Cu2 Cu1 140.2(3)
I2 Cu2 Cu1 60.28(14)
I1 Cu2 Cu1 63.66(14)
P3 Cu3 I4 124.5(3)
P3 Cu3 I3 122.6(3)
I4 Cu3 I3 112.65(19)
P3 Cu3 Cu4 140.6(3)
I4 Cu3 Cu4 60.18(14)
I3 Cu3 Cu4 65.07(14)
P4 Cu4 I4 119.5(3)
P4 Cu4 Cu3 115.9(3)
I4 Cu4 Cu3 56.26(13)
P4 Cu4 I1 119.1(3)
I4 Cu4 I1 99.59(16)
Cu3 Cu4 I1 124.55(18)
P4 Cu4 I3 121.4(3)
I4 Cu4 I3 101.03(15)
Cu3 Cu4 I3 54.66(13)
I1 Cu4 I3 90.50(14)
P1 Cu1 I2 118.8(3)
P1 Cu1 Cu2 115.4(3)
I2 Cu1 Cu2 56.58(14)
P1 Cu1 I3 119.9(3)
I2 Cu1 I3 98.58(16)
Cu2 Cu1 I3 124.55(19)
P1 Cu1 I1 120.6(3)
I2 Cu1 I1 102.38(16)
Cu2 Cu1 I1 55.44(13)
I3 Cu1 I1 91.26(14)
C5 Fe1 C10 163.7(13)
C5 Fe1 C2 64.5(14)
C10 Fe1 C2 112.0(15)
C5 Fe1 C3 68.2(11)
C10 Fe1 C3 120.3(10)
C2 Fe1 C3 40.0(7)
C5 Fe1 C1 40.0(7)
C10 Fe1 C1 126.5(14)
C2 Fe1 C1 40.0(7)
C3 Fe1 C1 70.3(11)
C5 Fe1 C6 129.0(11)
C10 Fe1 C6 39.9(7)
C2 Fe1 C6 130.3(13)
C3 Fe1 C6 159.1(10)
C1 Fe1 C6 113.8(12)
C5 Fe1 C9 156.7(12)
C10 Fe1 C9 39.6(7)
C2 Fe1 C9 117.8(12)
C3 Fe1 C9 98.4(12)
C1 Fe1 C9 154.9(10)
C6 Fe1 C9 69.1(12)
C5 Fe1 C7 116.4(12)
C10 Fe1 C7 64.6(12)
C2 Fe1 C7 171.2(12)
C3 Fe1 C7 148.8(11)
C1 Fe1 C7 134.6(10)
C6 Fe1 C7 41.7(10)
C9 Fe1 C7 65.3(10)
C5 Fe1 C4 39.8(7)
C10 Fe1 C4 154.6(11)
C2 Fe1 C4 62.2(13)
C3 Fe1 C4 38.3(6)
C1 Fe1 C4 66.7(11)
C6 Fe1 C4 162.6(10)
C9 Fe1 C4 118.4(12)
C7 Fe1 C4 124.5(10)
C5 Fe1 C8 127.9(11)
C10 Fe1 C8 64.0(13)
C2 Fe1 C8 148.7(10)
C3 Fe1 C8 112.6(11)
C1 Fe1 C8 166.9(10)
C6 Fe1 C8 68.4(11)
C9 Fe1 C8 38.1(6)
C7 Fe1 C8 38.5(6)
C4 Fe1 C8 107.1(11)
C14 Fe2 C13 39.2(7)
C14 Fe2 C12 64.6(14)
C13 Fe2 C12 39.1(7)
C14 Fe2 C19 108.1(16)
C13 Fe2 C19 122.2(13)
C12 Fe2 C19 158.4(13)
C14 Fe2 C15 39.4(7)
C13 Fe2 C15 66.6(12)
C12 Fe2 C15 65.1(12)
C19 Fe2 C15 123.4(12)
C14 Fe2 C20 121.6(12)
C13 Fe2 C20 107.3(12)
C12 Fe2 C20 125.5(12)
C19 Fe2 C20 38.9(7)
C15 Fe2 C20 156.5(10)
C14 Fe2 C18 124.3(12)
C13 Fe2 C18 158.9(10)
C12 Fe2 C18 159.8(10)
C19 Fe2 C18 41.4(12)
C15 Fe2 C18 109.0(12)
C20 Fe2 C18 68.0(11)
C14 Fe2 C16 157.6(11)
C13 Fe2 C16 125.2(12)
C12 Fe2 C16 114.8(13)
C19 Fe2 C16 63.6(12)
C15 Fe2 C16 162.8(10)
C20 Fe2 C16 38.7(6)
C18 Fe2 C16 64.7(11)
C14 Fe2 C17 160.2(11)
C13 Fe2 C17 160.2(11)
C12 Fe2 C17 127.9(10)
C19 Fe2 C17 65.7(13)
C15 Fe2 C17 126.7(11)
C20 Fe2 C17 66.4(10)
C18 Fe2 C17 38.5(6)
C16 Fe2 C17 38.4(6)
C14 Fe2 C11 64.0(13)
C13 Fe2 C11 65.0(11)
C12 Fe2 C11 38.2(6)
C19 Fe2 C11 159.4(12)
C15 Fe2 C11 38.3(6)
C20 Fe2 C11 161.7(11)
C18 Fe2 C11 125.2(11)
C16 Fe2 C11 130.7(11)
C17 Fe2 C11 114.7(10)
C37 P3 C11 111.9(12)
C37 P3 C41 108.6(12)
C11 P3 C41 99.5(12)
C37 P3 Cu3 113.0(9)
C11 P3 Cu3 105.8(10)
C41 P3 Cu3 117.2(9)
C16 P4 C49 112.3(15)
C16 P4 C45 97.7(15)
C49 P4 C45 107.4(15)
C16 P4 Cu4 112.7(9)
C49 P4 Cu4 112.2(12)
C45 P4 Cu4 113.5(9)
C33 P2 C7 104.1(13)
C33 P2 C29 113.6(13)
C7 P2 C29 103.5(10)
C33 P2 Cu2 108.7(12)
C7 P2 Cu2 108.5(9)
C29 P2 Cu2 117.4(8)
C1 P1 C21 97.6(15)
C1 P1 C25 107.6(13)
C21 P1 C25 113.0(13)
C1 P1 Cu1 115.0(9)
C21 P1 Cu1 111.2(10)
C25 P1 Cu1 111.7(9)
C30 C29 C32 116(3)
C30 C29 C31 110(2)
C32 C29 C31 112(3)
C30 C29 P2 102(2)
C32 C29 P2 116(2)
C31 C29 P2 100(2)
C9 C8 C7 108(3)
C9 C8 Fe1 68.3(19)
C7 C8 Fe1 68.6(15)
C20 C19 C18 110(3)
C20 C19 Fe2 70.9(19)
C18 C19 Fe2 70.3(18)
C48 C45 C47 100(3)
C48 C45 C46 120(3)
C47 C45 C46 107(3)
C48 C45 P4 105(2)
C47 C45 P4 108(3)
C46 C45 P4 115(3)
C35 C33 C34 117(3)
C35 C33 C36 93(3)
C34 C33 C36 97(3)
C35 C33 P2 116(3)
C34 C33 P2 116(3)
C36 C33 P2 114(3)
C17 C18 C19 105(2)
C17 C18 Fe2 71.4(15)
C19 C18 Fe2 68.3(17)
C16 C17 C18 108(2)
C16 C17 Fe2 70.2(18)
C18 C17 Fe2 70.1(15)
C52 C49 C50 120(5)
C52 C49 C51 107(4)
C50 C49 C51 106(4)
C52 C49 P4 105(4)
C50 C49 P4 114(3)
C51 C49 P4 103(3)
C5 C1 C2 99(3)
C5 C1 P1 121(2)
C2 C1 P1 139(2)
C5 C1 Fe1 66(2)
C2 C1 Fe1 67(2)
P1 C1 Fe1 136.3(15)
C14 C13 C12 105(3)
C14 C13 Fe2 69(2)
C12 C13 Fe2 70.9(19)
C8 C7 C6 111(2)
C8 C7 P2 134(2)
C6 C7 P2 114.8(17)
C8 C7 Fe1 72.9(15)
C6 C7 Fe1 68.4(14)
P2 C7 Fe1 130.8(13)
C13 C14 C15 111(3)
C13 C14 Fe2 72(2)
C15 C14 Fe2 73(2)
C19 C20 C16 105(3)
C19 C20 Fe2 70(2)
C16 C20 Fe2 71.5(19)
C10 C6 C7 99(3)
C10 C6 Fe1 66(2)
C7 C6 Fe1 69.9(15)
C3 C2 C1 117(3)
C3 C2 Fe1 71(2)
C1 C2 Fe1 73(2)
C12 C11 C15 107(3)
C12 C11 P3 122(2)
C15 C11 P3 131(2)
C12 C11 Fe2 68(2)
C15 C11 Fe2 68.0(18)
P3 C11 Fe2 130.5(16)
C3 C4 C5 109(3)
C3 C4 Fe1 68.3(16)
C5 C4 Fe1 64.9(19)
C10 C9 C8 105(3)
C10 C9 Fe1 66(2)
C8 C9 Fe1 73.6(19)
C40 C37 C38 106(3)
C40 C37 C39 103(3)
C38 C37 C39 106(2)
C40 C37 P3 119(2)
C38 C37 P3 115(2)
C39 C37 P3 107(2)
C42 C41 C44 118(3)
C42 C41 C43 105(2)
C44 C41 C43 114(2)
C42 C41 P3 107.3(18)
C44 C41 P3 108.4(18)
C43 C41 P3 103.9(19)
C23 C21 C22 107(3)
C23 C21 C24 113(3)
C22 C21 C24 111(4)
C23 C21 P1 108(2)
C22 C21 P1 104(3)
C24 C21 P1 113(3)
C14 C15 C11 106(3)
C14 C15 Fe2 68(2)
C11 C15 Fe2 73.6(19)
C11 C12 C13 110(3)
C11 C12 Fe2 74(2)
C13 C12 Fe2 70.0(19)
C20 C16 C17 112(3)
C20 C16 P4 124(2)
C17 C16 P4 123.4(19)
C20 C16 Fe2 69.8(18)
C17 C16 Fe2 71.4(18)
P4 C16 Fe2 135.0(18)
C27 C25 C28 120(3)
C27 C25 C26 102(3)
C28 C25 C26 108(3)
C27 C25 P1 114(2)
C28 C25 P1 106(2)
C26 C25 P1 106(2)
C1 C5 C4 111(3)
C1 C5 Fe1 74(2)
C4 C5 Fe1 75(2)
C4 C3 C2 102(3)
C4 C3 Fe1 73.4(17)
C2 C3 Fe1 69(2)
C9 C10 C6 117(3)
C9 C10 Fe1 74(2)
C6 C10 Fe1 74(2)

loop_
_geom_bond_atom_site_label_1
_geom_bond_atom_site_label_2
_geom_bond_distance
I1 Cu2 2.574(5)
I1 Cu4 2.738(5)
I1 Cu1 2.801(5)
I4 Cu3 2.538(5)
I4 Cu4 2.648(5)
I2 Cu2 2.555(5)
I2 Cu1 2.659(5)
I3 Cu3 2.567(5)
I3 Cu1 2.756(5)
I3 Cu4 2.854(5)
Cu2 P2 2.203(10)
Cu2 Cu1 2.731(6)
Cu3 P3 2.229(10)
Cu3 Cu4 2.733(6)
Cu4 P4 2.232(10)
Cu1 P1 2.273(9)
Fe1 C5 1.93(4)
Fe1 C10 1.94(4)
Fe1 C2 1.96(4)
Fe1 C3 2.00(3)
Fe1 C1 2.03(3)
Fe1 C6 2.04(3)
Fe1 C9 2.04(3)
Fe1 C7 2.05(2)
Fe1 C4 2.06(3)
Fe1 C8 2.11(3)
Fe2 C14 1.98(4)
Fe2 C13 2.02(3)
Fe2 C12 2.03(4)
Fe2 C19 2.03(4)
Fe2 C15 2.04(3)
Fe2 C20 2.04(3)
Fe2 C18 2.06(3)
Fe2 C16 2.06(3)
Fe2 C17 2.08(3)
Fe2 C11 2.11(3)
P3 C37 1.79(3)
P3 C11 1.86(3)
P3 C41 1.91(2)
P4 C16 1.88(3)
P4 C49 1.91(4)
P4 C45 1.96(3)
P2 C33 1.82(3)
P2 C7 1.88(2)
P2 C29 1.97(3)
P1 C1 1.88(3)
P1 C21 1.91(4)
P1 C25 1.94(3)
C29 C30 1.523(14)
C29 C32 1.540(19)
C29 C31 1.598(19)
C8 C9 1.357(19)
C8 C7 1.373(18)
C43 C41 1.56(4)
C19 C20 1.356(19)
C19 C18 1.45(4)
C45 C48 1.422(19)
C45 C47 1.478(19)
C45 C46 1.56(6)
C33 C35 1.49(6)
C33 C34 1.51(2)
C33 C36 1.62(6)
C18 C17 1.366(18)
C17 C16 1.364(19)
C49 C52 1.45(7)
C49 C50 1.58(6)
C49 C51 1.59(6)
C39 C37 1.54(4)
C1 C5 1.359(19)
C1 C2 1.370(19)
C44 C41 1.55(4)
C13 C14 1.34(2)
C13 C12 1.355(19)
C42 C41 1.520(18)
C40 C37 1.49(5)
C26 C25 1.60(5)
C28 C25 1.577(19)
C7 C6 1.46(4)
C24 C21 1.55(2)
C38 C37 1.51(4)
C14 C15 1.354(19)
C20 C16 1.360(19)
C22 C21 1.52(2)
C6 C10 1.359(19)
C2 C3 1.354(19)
C11 C12 1.355(19)
C11 C15 1.364(19)
C4 C3 1.330(18)
C4 C5 1.363(19)
C23 C21 1.508(19)
C9 C10 1.35(2)
C27 C25 1.517(19)

loop_
_geom_torsion_atom_site_label_1
_geom_torsion_atom_site_label_2
_geom_torsion_atom_site_label_3
_geom_torsion_atom_site_label_4
_geom_torsion
Cu1 I2 Cu2 P2 -132.7(3)
Cu1 I2 Cu2 I1 38.42(16)
Cu4 I1 Cu2 P2 -159.3(3)
Cu1 I1 Cu2 P2 134.6(3)
Cu4 I1 Cu2 I2 29.1(2)
Cu1 I1 Cu2 I2 -37.02(16)
Cu4 I1 Cu2 Cu1 66.09(19)
Cu4 I4 Cu3 P3 133.3(3)
Cu4 I4 Cu3 I3 -40.05(15)
Cu1 I3 Cu3 P3 161.4(3)
Cu4 I3 Cu3 P3 -135.5(3)
Cu1 I3 Cu3 I4 -25.0(3)
Cu4 I3 Cu3 I4 37.99(15)
Cu1 I3 Cu3 Cu4 -63.0(2)
Cu3 I4 Cu4 P4 -103.1(4)
Cu3 I4 Cu4 I1 125.37(18)
Cu3 I4 Cu4 I3 32.97(14)
P3 Cu3 Cu4 P4 0.3(6)
I4 Cu3 Cu4 P4 109.5(3)
I3 Cu3 Cu4 P4 -111.4(3)
P3 Cu3 Cu4 I4 -109.3(4)
I3 Cu3 Cu4 I4 139.09(16)
P3 Cu3 Cu4 I1 173.3(4)
I4 Cu3 Cu4 I1 -77.5(2)
I3 Cu3 Cu4 I1 61.6(2)
P3 Cu3 Cu4 I3 111.7(4)
I4 Cu3 Cu4 I3 -139.09(16)
Cu2 I1 Cu4 P4 73.7(4)
Cu1 I1 Cu4 P4 126.7(3)
Cu2 I1 Cu4 I4 -154.50(17)
Cu1 I1 Cu4 I4 -101.48(16)
Cu2 I1 Cu4 Cu3 -99.1(2)
Cu1 I1 Cu4 Cu3 -46.1(2)
Cu2 I1 Cu4 I3 -53.2(2)
Cu1 I1 Cu4 I3 -0.20(15)
Cu3 I3 Cu4 P4 101.3(4)
Cu1 I3 Cu4 P4 -124.9(4)
Cu3 I3 Cu4 I4 -33.69(15)
Cu1 I3 Cu4 I4 100.08(16)
Cu1 I3 Cu4 Cu3 133.77(16)
Cu3 I3 Cu4 I1 -133.56(17)
Cu1 I3 Cu4 I1 0.21(16)
Cu2 I2 Cu1 P1 102.9(4)
Cu2 I2 Cu1 I3 -125.99(18)
Cu2 I2 Cu1 I1 -32.79(14)
P2 Cu2 Cu1 P1 3.1(6)
I2 Cu2 Cu1 P1 -109.0(3)
I1 Cu2 Cu1 P1 110.9(3)
P2 Cu2 Cu1 I2 112.1(4)
I1 Cu2 Cu1 I2 -140.03(16)
P2 Cu2 Cu1 I3 -171.6(4)
I2 Cu2 Cu1 I3 76.3(2)
I1 Cu2 Cu1 I3 -63.8(2)
P2 Cu2 Cu1 I1 -107.9(4)
I2 Cu2 Cu1 I1 140.03(16)
Cu3 I3 Cu1 P1 -76.3(4)
Cu4 I3 Cu1 P1 -127.0(3)
Cu3 I3 Cu1 I2 153.25(17)
Cu4 I3 Cu1 I2 102.51(15)
Cu3 I3 Cu1 Cu2 98.2(3)
Cu4 I3 Cu1 Cu2 47.4(2)
Cu3 I3 Cu1 I1 50.5(2)
Cu4 I3 Cu1 I1 -0.20(15)
Cu2 I1 Cu1 P1 -101.4(4)
Cu4 I1 Cu1 P1 126.5(3)
Cu2 I1 Cu1 I2 33.29(15)
Cu4 I1 Cu1 I2 -98.85(16)
Cu4 I1 Cu1 Cu2 -132.14(15)
Cu2 I1 Cu1 I3 132.35(17)
Cu4 I1 Cu1 I3 0.21(16)
I4 Cu3 P3 C37 171.3(9)
I3 Cu3 P3 C37 -15.9(10)
Cu4 Cu3 P3 C37 -105.3(10)
I4 Cu3 P3 C11 -65.9(10)
I3 Cu3 P3 C11 106.9(10)
Cu4 Cu3 P3 C11 17.5(11)
I4 Cu3 P3 C41 43.9(9)
I3 Cu3 P3 C41 -143.4(8)
Cu4 Cu3 P3 C41 127.3(8)
I4 Cu4 P4 C16 85.0(11)
Cu3 Cu4 P4 C16 20.8(11)
I1 Cu4 P4 C16 -152.6(11)
I3 Cu4 P4 C16 -42.0(12)
I4 Cu4 P4 C49 -43.0(15)
Cu3 Cu4 P4 C49 -107.2(14)
I1 Cu4 P4 C49 79.4(14)
I3 Cu4 P4 C49 -170.0(14)
I4 Cu4 P4 C45 -165.0(11)
Cu3 Cu4 P4 C45 130.7(11)
I1 Cu4 P4 C45 -42.7(12)
I3 Cu4 P4 C45 67.9(12)
I2 Cu2 P2 C33 -44.7(11)
I1 Cu2 P2 C33 145.0(10)
Cu1 Cu2 P2 C33 -129.9(10)
I2 Cu2 P2 C7 67.9(9)
I1 Cu2 P2 C7 -102.5(8)
Cu1 Cu2 P2 C7 -17.4(10)
I2 Cu2 P2 C29 -175.4(7)
I1 Cu2 P2 C29 14.3(8)
Cu1 Cu2 P2 C29 99.4(8)
I2 Cu1 P1 C1 -82.7(10)
Cu2 Cu1 P1 C1 -18.5(11)
I3 Cu1 P1 C1 156.5(10)
I1 Cu1 P1 C1 44.9(11)
I2 Cu1 P1 C21 167.6(12)
Cu2 Cu1 P1 C21 -128.2(12)
I3 Cu1 P1 C21 46.8(13)
I1 Cu1 P1 C21 -64.9(13)
I2 Cu1 P1 C25 40.3(11)
Cu2 Cu1 P1 C25 104.5(11)
I3 Cu1 P1 C25 -80.5(11)
I1 Cu1 P1 C25 167.8(10)
C33 P2 C29 C30 165.6(19)
C7 P2 C29 C30 53(2)
Cu2 P2 C29 C30 -66.1(18)
C33 P2 C29 C32 39(3)
C7 P2 C29 C32 -73(2)
Cu2 P2 C29 C32 167(2)
C33 P2 C29 C31 -82(2)
C7 P2 C29 C31 165.9(18)
Cu2 P2 C29 C31 46.4(18)
C5 Fe1 C8 C9 -153.3(19)
C10 Fe1 C8 C9 39.9(16)
C2 Fe1 C8 C9 -50(3)
C3 Fe1 C8 C9 -74.1(19)
C1 Fe1 C8 C9 -174(4)
C6 Fe1 C8 C9 83.4(18)
C7 Fe1 C8 C9 121(2)
C4 Fe1 C8 C9 -114.5(18)
C5 Fe1 C8 C7 85.7(19)
C10 Fe1 C8 C7 -81.1(16)
C2 Fe1 C8 C7 -171(2)
C3 Fe1 C8 C7 164.9(14)
C1 Fe1 C8 C7 65(5)
C6 Fe1 C8 C7 -37.6(14)
C9 Fe1 C8 C7 -121(2)
C4 Fe1 C8 C7 124.5(15)
C14 Fe2 C19 C20 -118.1(19)
C13 Fe2 C19 C20 -77(2)
C12 Fe2 C19 C20 -52(5)
C15 Fe2 C19 C20 -158.8(16)
C18 Fe2 C19 C20 120(3)
C16 Fe2 C19 C20 39.4(16)
C17 Fe2 C19 C20 82.0(19)
C11 Fe2 C19 C20 178(3)
C14 Fe2 C19 C18 121.6(17)
C13 Fe2 C19 C18 162.4(16)
C12 Fe2 C19 C18 -172(3)
C15 Fe2 C19 C18 81(2)
C20 Fe2 C19 C18 -120(3)
C16 Fe2 C19 C18 -80.9(17)
C17 Fe2 C19 C18 -38.2(14)
C11 Fe2 C19 C18 58(4)
C16 P4 C45 C48 84(2)
C49 P4 C45 C48 -159(3)
Cu4 P4 C45 C48 -35(3)
C16 P4 C45 C47 -169(2)
C49 P4 C45 C47 -53(3)
Cu4 P4 C45 C47 72(2)
C16 P4 C45 C46 -50(3)
C49 P4 C45 C46 66(3)
Cu4 P4 C45 C46 -169(3)
C7 P2 C33 C35 158(3)
C29 P2 C33 C35 46(4)
Cu2 P2 C33 C35 -87(3)
C7 P2 C33 C34 -60(3)
C29 P2 C33 C34 -171(3)
Cu2 P2 C33 C34 56(3)
C7 P2 C33 C36 52(3)
C29 P2 C33 C36 -60(3)
Cu2 P2 C33 C36 168(2)
C20 C19 C18 C17 2(4)
Fe2 C19 C18 C17 62.6(19)
C20 C19 C18 Fe2 -60(2)
C14 Fe2 C18 C17 166.6(16)
C13 Fe2 C18 C17 -160(3)
C12 Fe2 C18 C17 56(4)
C19 Fe2 C18 C17 -115(2)
C15 Fe2 C18 C17 125.6(16)
C20 Fe2 C18 C17 -79.4(16)
C16 Fe2 C18 C17 -37.1(14)
C11 Fe2 C18 C17 86.2(18)
C14 Fe2 C18 C19 -78(2)
C13 Fe2 C18 C19 -45(4)
C12 Fe2 C18 C19 171(3)
C15 Fe2 C18 C19 -119.3(18)
C20 Fe2 C18 C19 35.8(15)
C16 Fe2 C18 C19 78.0(18)
C17 Fe2 C18 C19 115(2)
C11 Fe2 C18 C19 -158.7(18)
C19 C18 C17 C16 0(3)
Fe2 C18 C17 C16 60(2)
C19 C18 C17 Fe2 -60(2)
C14 Fe2 C17 C16 -153(4)
C13 Fe2 C17 C16 40(4)
C12 Fe2 C17 C16 83(2)
C19 Fe2 C17 C16 -77.6(18)
C15 Fe2 C17 C16 167.9(17)
C20 Fe2 C17 C16 -34.9(15)
C18 Fe2 C17 C16 -119(2)
C11 Fe2 C17 C16 125.1(17)
C14 Fe2 C17 C18 -35(4)
C13 Fe2 C17 C18 159(3)
C12 Fe2 C17 C18 -158.6(17)
C19 Fe2 C17 C18 41.1(17)
C15 Fe2 C17 C18 -73.5(19)
C20 Fe2 C17 C18 83.8(17)
C16 Fe2 C17 C18 119(2)
C11 Fe2 C17 C18 -116.3(17)
C16 P4 C49 C52 -165(4)
C45 P4 C49 C52 89(4)
Cu4 P4 C49 C52 -37(4)
C16 P4 C49 C50 61(4)
C45 P4 C49 C50 -45(4)
Cu4 P4 C49 C50 -170(3)
C16 P4 C49 C51 -53(3)
C45 P4 C49 C51 -160(3)
Cu4 P4 C49 C51 75(3)
C21 P1 C1 C5 78(3)
C25 P1 C1 C5 -165(3)
Cu1 P1 C1 C5 -40(3)
C21 P1 C1 C2 -86(4)
C25 P1 C1 C2 31(4)
Cu1 P1 C1 C2 157(4)
C21 P1 C1 Fe1 164(2)
C25 P1 C1 Fe1 -79(2)
Cu1 P1 C1 Fe1 46(2)
C10 Fe1 C1 C5 167.1(18)
C2 Fe1 C1 C5 -112(3)
C3 Fe1 C1 C5 -79.1(18)
C6 Fe1 C1 C5 122.9(18)
C9 Fe1 C1 C5 -146(3)
C7 Fe1 C1 C5 78(2)
C4 Fe1 C1 C5 -38.1(16)
C8 Fe1 C1 C5 26(5)
C5 Fe1 C1 C2 112(3)
C10 Fe1 C1 C2 -81(2)
C3 Fe1 C1 C2 32.9(18)
C6 Fe1 C1 C2 -125(2)
C9 Fe1 C1 C2 -34(4)
C7 Fe1 C1 C2 -170(2)
C4 Fe1 C1 C2 74(2)
C8 Fe1 C1 C2 138(4)
C5 Fe1 C1 P1 -110(3)
C10 Fe1 C1 P1 57(2)
C2 Fe1 C1 P1 138(3)
C3 Fe1 C1 P1 171(2)
C6 Fe1 C1 P1 13(2)
C9 Fe1 C1 P1 104(3)
C7 Fe1 C1 P1 -32(3)
C4 Fe1 C1 P1 -148(2)
C8 Fe1 C1 P1 -84(5)
C12 Fe2 C13 C14 115(3)
C19 Fe2 C13 C14 -79(2)
C15 Fe2 C13 C14 36.7(18)
C20 Fe2 C13 C14 -119(2)
C18 Fe2 C13 C14 -45(4)
C16 Fe2 C13 C14 -158(2)
C17 Fe2 C13 C14 173(3)
C11 Fe2 C13 C14 79(2)
C14 Fe2 C13 C12 -115(3)
C19 Fe2 C13 C12 165(2)
C15 Fe2 C13 C12 -79(2)
C20 Fe2 C13 C12 126(2)
C18 Fe2 C13 C12 -161(3)
C16 Fe2 C13 C12 87(2)
C17 Fe2 C13 C12 57(4)
C11 Fe2 C13 C12 -36.6(16)
C9 C8 C7 C6 1(3)
Fe1 C8 C7 C6 58.1(18)
C9 C8 C7 P2 172(2)
Fe1 C8 C7 P2 -131(2)
C9 C8 C7 Fe1 -57(2)
C33 P2 C7 C8 -98(3)
C29 P2 C7 C8 21(3)
Cu2 P2 C7 C8 146(2)
C33 P2 C7 C6 73(2)
C29 P2 C7 C6 -168.4(19)
Cu2 P2 C7 C6 -43(2)
C33 P2 C7 Fe1 154.8(17)
C29 P2 C7 Fe1 -86.2(18)
Cu2 P2 C7 Fe1 39.2(18)
C5 Fe1 C7 C8 -118.6(16)
C10 Fe1 C7 C8 79.5(17)
C2 Fe1 C7 C8 148(8)
C3 Fe1 C7 C8 -28(3)
C1 Fe1 C7 C8 -163.2(16)
C6 Fe1 C7 C8 121(2)
C9 Fe1 C7 C8 35.6(14)
C4 Fe1 C7 C8 -73.0(18)
C5 Fe1 C7 C6 119.9(15)
C10 Fe1 C7 C6 -41.9(14)
C2 Fe1 C7 C6 27(8)
C3 Fe1 C7 C6 -149.1(18)
C1 Fe1 C7 C6 75.3(19)
C9 Fe1 C7 C6 -85.8(15)
C4 Fe1 C7 C6 165.6(14)
C8 Fe1 C7 C6 -121(2)
C5 Fe1 C7 P2 15(2)
C10 Fe1 C7 P2 -147(2)
C2 Fe1 C7 P2 -78(8)
C3 Fe1 C7 P2 106(2)
C1 Fe1 C7 P2 -29(3)
C6 Fe1 C7 P2 -105(2)
C9 Fe1 C7 P2 169(2)
C4 Fe1 C7 P2 61(2)
C8 Fe1 C7 P2 134(2)
C12 C13 C14 C15 -1(5)
Fe2 C13 C14 C15 -63(3)
C12 C13 C14 Fe2 62(2)
C12 Fe2 C14 C13 -39.1(17)
C19 Fe2 C14 C13 119(2)
C15 Fe2 C14 C13 -120(3)
C20 Fe2 C14 C13 78(2)
C18 Fe2 C14 C13 162.0(17)
C16 Fe2 C14 C13 55(5)
C17 Fe2 C14 C13 -173(3)
C11 Fe2 C14 C13 -82(2)
C13 Fe2 C14 C15 120(3)
C12 Fe2 C14 C15 81(2)
C19 Fe2 C14 C15 -121(2)
C20 Fe2 C14 C15 -161.4(17)
C18 Fe2 C14 C15 -78(2)
C16 Fe2 C14 C15 175(3)
C17 Fe2 C14 C15 -53(5)
C11 Fe2 C14 C15 38.5(16)
C18 C19 C20 C16 -4(4)
Fe2 C19 C20 C16 -63(2)
C18 C19 C20 Fe2 60(2)
C14 Fe2 C20 C19 80(2)
C13 Fe2 C20 C19 120(2)
C12 Fe2 C20 C19 159(2)
C15 Fe2 C20 C19 49(4)
C18 Fe2 C20 C19 -38(2)
C16 Fe2 C20 C19 -115(3)
C17 Fe2 C20 C19 -80(2)
C11 Fe2 C20 C19 -178(3)
C14 Fe2 C20 C16 -165.8(19)
C13 Fe2 C20 C16 -125.3(18)
C12 Fe2 C20 C16 -86(2)
C19 Fe2 C20 C16 115(3)
C15 Fe2 C20 C16 164(3)
C18 Fe2 C20 C16 76.6(17)
C17 Fe2 C20 C16 34.7(15)
C11 Fe2 C20 C16 -63(4)
C8 C7 C6 C10 0(3)
P2 C7 C6 C10 -173(2)
Fe1 C7 C6 C10 61(2)
C8 C7 C6 Fe1 -60.8(19)
P2 C7 C6 Fe1 126.3(16)
C5 Fe1 C6 C10 163(2)
C2 Fe1 C6 C10 75(3)
C3 Fe1 C6 C10 22(4)
C1 Fe1 C6 C10 119(2)
C9 Fe1 C6 C10 -33.9(19)
C7 Fe1 C6 C10 -110(3)
C4 Fe1 C6 C10 -153(4)
C8 Fe1 C6 C10 -75(2)
C5 Fe1 C6 C7 -87.1(19)
C10 Fe1 C6 C7 110(3)
C2 Fe1 C6 C7 -174.8(15)
C3 Fe1 C6 C7 132(3)
C1 Fe1 C6 C7 -131.1(14)
C9 Fe1 C6 C7 75.8(14)
C4 Fe1 C6 C7 -43(5)
C8 Fe1 C6 C7 34.8(12)
C5 C1 C2 C3 1(4)
P1 C1 C2 C3 167(3)
Fe1 C1 C2 C3 -58(3)
C5 C1 C2 Fe1 59(2)
P1 C1 C2 Fe1 -135(3)
C5 Fe1 C2 C3 86(2)
C10 Fe1 C2 C3 -111.5(19)
C1 Fe1 C2 C3 127(3)
C6 Fe1 C2 C3 -153.5(16)
C9 Fe1 C2 C3 -68(2)
C7 Fe1 C2 C3 -177(7)
C4 Fe1 C2 C3 41.2(15)
C8 Fe1 C2 C3 -36(3)
C5 Fe1 C2 C1 -41.4(16)
C10 Fe1 C2 C1 121(2)
C3 Fe1 C2 C1 -127(3)
C6 Fe1 C2 C1 79(2)
C9 Fe1 C2 C1 164.6(18)
C7 Fe1 C2 C1 56(9)
C4 Fe1 C2 C1 -86(2)
C8 Fe1 C2 C1 -163.0(19)
C37 P3 C11 C12 164(3)
C41 P3 C11 C12 -81(3)
Cu3 P3 C11 C12 41(3)
C37 P3 C11 C15 -18(4)
C41 P3 C11 C15 97(3)
Cu3 P3 C11 C15 -141(3)
C37 P3 C11 Fe2 77(2)
C41 P3 C11 Fe2 -168.3(17)
Cu3 P3 C11 Fe2 -46.3(19)
C14 Fe2 C11 C12 81(2)
C13 Fe2 C11 C12 37.5(17)
C19 Fe2 C11 C12 153(4)
C15 Fe2 C11 C12 121(3)
C20 Fe2 C11 C12 -31(4)
C18 Fe2 C11 C12 -163.8(17)
C16 Fe2 C11 C12 -79(2)
C17 Fe2 C11 C12 -120.7(18)
C14 Fe2 C11 C15 -39.6(16)
C13 Fe2 C11 C15 -83.2(18)
C12 Fe2 C11 C15 -121(3)
C19 Fe2 C11 C15 32(4)
C20 Fe2 C11 C15 -152(3)
C18 Fe2 C11 C15 75(2)
C16 Fe2 C11 C15 160.7(17)
C17 Fe2 C11 C15 118.6(17)
C14 Fe2 C11 P3 -165(2)
C13 Fe2 C11 P3 151(2)
C12 Fe2 C11 P3 114(3)
C19 Fe2 C11 P3 -93(4)
C15 Fe2 C11 P3 -125(3)
C20 Fe2 C11 P3 83(4)
C18 Fe2 C11 P3 -50(2)
C16 Fe2 C11 P3 35(3)
C17 Fe2 C11 P3 -7(2)
C5 Fe1 C4 C3 -126(3)
C10 Fe1 C4 C3 40(4)
C2 Fe1 C4 C3 -43.1(16)
C1 Fe1 C4 C3 -87.4(18)
C6 Fe1 C4 C3 177(4)
C9 Fe1 C4 C3 65(2)
C7 Fe1 C4 C3 143.5(17)
C8 Fe1 C4 C3 105.0(18)
C10 Fe1 C4 C5 165(3)
C2 Fe1 C4 C5 83(2)
C3 Fe1 C4 C5 126(3)
C1 Fe1 C4 C5 38.2(16)
C6 Fe1 C4 C5 -57(5)
C9 Fe1 C4 C5 -169.1(18)
C7 Fe1 C4 C5 -91(2)
C8 Fe1 C4 C5 -129.4(18)
C7 C8 C9 C10 -2(4)
Fe1 C8 C9 C10 -59(3)
C7 C8 C9 Fe1 57(2)
C5 Fe1 C9 C10 179(3)
C2 Fe1 C9 C10 -91(2)
C3 Fe1 C9 C10 -128.5(19)
C1 Fe1 C9 C10 -68(4)
C6 Fe1 C9 C10 34.1(18)
C7 Fe1 C9 C10 79(2)
C4 Fe1 C9 C10 -163.2(18)
C8 Fe1 C9 C10 115(3)
C5 Fe1 C9 C8 64(4)
C10 Fe1 C9 C8 -115(3)
C2 Fe1 C9 C8 153.2(18)
C3 Fe1 C9 C8 116.1(17)
C1 Fe1 C9 C8 177(2)
C6 Fe1 C9 C8 -81.2(18)
C7 Fe1 C9 C8 -36.0(14)
C4 Fe1 C9 C8 81.5(19)
C11 P3 C37 C40 64(3)
C41 P3 C37 C40 -45(2)
Cu3 P3 C37 C40 -176(2)
C11 P3 C37 C38 -169(2)
C41 P3 C37 C38 82(2)
Cu3 P3 C37 C38 -49(2)
C11 P3 C37 C39 -51(2)
C41 P3 C37 C39 -160.2(18)
Cu3 P3 C37 C39 68(2)
C37 P3 C41 C42 -57(2)
C11 P3 C41 C42 -174(2)
Cu3 P3 C41 C42 73(2)
C37 P3 C41 C44 72(2)
C11 P3 C41 C44 -46(2)
Cu3 P3 C41 C44 -158.9(17)
C37 P3 C41 C43 -167.4(17)
C11 P3 C41 C43 75.5(18)
Cu3 P3 C41 C43 -37.9(18)
C1 P1 C21 C23 -83(3)
C25 P1 C21 C23 164(2)
Cu1 P1 C21 C23 37(3)
C1 P1 C21 C22 163(2)
C25 P1 C21 C22 51(3)
Cu1 P1 C21 C22 -76(2)
C1 P1 C21 C24 43(3)
C25 P1 C21 C24 -70(3)
Cu1 P1 C21 C24 163(3)
C13 C14 C15 C11 -2(5)
Fe2 C14 C15 C11 -64(2)
C13 C14 C15 Fe2 62(3)
C12 C11 C15 C14 4(4)
P3 C11 C15 C14 -174(3)
Fe2 C11 C15 C14 60(3)
C12 C11 C15 Fe2 -56(2)
P3 C11 C15 Fe2 125(3)
C13 Fe2 C15 C14 -36.6(18)
C12 Fe2 C15 C14 -80(2)
C19 Fe2 C15 C14 78(3)
C20 Fe2 C15 C14 43(4)
C18 Fe2 C15 C14 121(2)
C16 Fe2 C15 C14 -173(4)
C17 Fe2 C15 C14 160(2)
C11 Fe2 C15 C14 -115(3)
C14 Fe2 C15 C11 115(3)
C13 Fe2 C15 C11 78.8(17)
C12 Fe2 C15 C11 35.8(15)
C19 Fe2 C15 C11 -167.0(18)
C20 Fe2 C15 C11 158(3)
C18 Fe2 C15 C11 -123.3(17)
C16 Fe2 C15 C11 -58(5)
C17 Fe2 C15 C11 -84.1(19)
C15 C11 C12 C13 -5(4)
P3 C11 C12 C13 174(2)
Fe2 C11 C12 C13 -61(2)
C15 C11 C12 Fe2 57(2)
P3 C11 C12 Fe2 -125(2)
C14 C13 C12 C11 3(4)
Fe2 C13 C12 C11 64(3)
C14 C13 C12 Fe2 -61(3)
C14 Fe2 C12 C11 -79.7(19)
C13 Fe2 C12 C11 -119(3)
C19 Fe2 C12 C11 -154(3)
C15 Fe2 C12 C11 -36.0(15)
C20 Fe2 C12 C11 168.4(16)
C18 Fe2 C12 C11 41(4)
C16 Fe2 C12 C11 125.1(17)
C17 Fe2 C12 C11 82(2)
C14 Fe2 C12 C13 39.2(17)
C19 Fe2 C12 C13 -35(5)
C15 Fe2 C12 C13 83(2)
C20 Fe2 C12 C13 -73(2)
C18 Fe2 C12 C13 160(3)
C16 Fe2 C12 C13 -116(2)
C17 Fe2 C12 C13 -158.9(18)
C11 Fe2 C12 C13 119(3)
C19 C20 C16 C17 4(4)
Fe2 C20 C16 C17 -59(2)
C19 C20 C16 P4 -166(3)
Fe2 C20 C16 P4 131(3)
C19 C20 C16 Fe2 63(2)
C18 C17 C16 C20 -2(4)
Fe2 C17 C16 C20 58(2)
C18 C17 C16 P4 168(2)
Fe2 C17 C16 P4 -132(3)
C18 C17 C16 Fe2 -60.1(19)
C49 P4 C16 C20 -24(3)
C45 P4 C16 C20 89(3)
Cu4 P4 C16 C20 -152(3)
C49 P4 C16 C17 168(3)
C45 P4 C16 C17 -80(3)
Cu4 P4 C16 C17 40(3)
C49 P4 C16 Fe2 71(2)
C45 P4 C16 Fe2 -176.4(17)
Cu4 P4 C16 Fe2 -56.8(19)
C14 Fe2 C16 C20 33(4)
C13 Fe2 C16 C20 73(2)
C12 Fe2 C16 C20 116.5(18)
C19 Fe2 C16 C20 -39.6(16)
C15 Fe2 C16 C20 -158(4)
C18 Fe2 C16 C20 -85.8(18)
C17 Fe2 C16 C20 -123(3)
C11 Fe2 C16 C20 158.4(17)
C14 Fe2 C16 C17 156(3)
C13 Fe2 C16 C17 -164.4(14)
C12 Fe2 C16 C17 -120.5(16)
C19 Fe2 C16 C17 83.5(19)
C15 Fe2 C16 C17 -35(5)
C20 Fe2 C16 C17 123(3)
C18 Fe2 C16 C17 37.2(14)
C11 Fe2 C16 C17 -79(2)
C14 Fe2 C16 P4 -85(4)
C13 Fe2 C16 P4 -45(2)
C12 Fe2 C16 P4 -2(2)
C19 Fe2 C16 P4 -158(2)
C15 Fe2 C16 P4 84(4)
C20 Fe2 C16 P4 -118(3)
C18 Fe2 C16 P4 156(2)
C17 Fe2 C16 P4 119(2)
C11 Fe2 C16 P4 40(2)
C1 P1 C25 C27 -78(3)
C21 P1 C25 C27 28(3)
Cu1 P1 C25 C27 155(2)
C1 P1 C25 C28 56(3)
C21 P1 C25 C28 163(2)
Cu1 P1 C25 C28 -71(3)
C1 P1 C25 C26 170.2(19)
C21 P1 C25 C26 -83(2)
Cu1 P1 C25 C26 43(2)
C2 C1 C5 C4 7(4)
P1 C1 C5 C4 -162(2)
Fe1 C1 C5 C4 67(3)
C2 C1 C5 Fe1 -60(2)
P1 C1 C5 Fe1 131(2)
C3 C4 C5 C1 -13(4)
Fe1 C4 C5 C1 -66(3)
C3 C4 C5 Fe1 53(2)
C10 Fe1 C5 C1 -40(6)
C2 Fe1 C5 C1 41.4(16)
C3 Fe1 C5 C1 85.0(18)
C6 Fe1 C5 C1 -81(2)
C9 Fe1 C5 C1 143(3)
C7 Fe1 C5 C1 -128.9(17)
C4 Fe1 C5 C1 118(3)
C8 Fe1 C5 C1 -172.7(15)
C10 Fe1 C5 C4 -158(4)
C2 Fe1 C5 C4 -76.5(19)
C3 Fe1 C5 C4 -32.8(16)
C1 Fe1 C5 C4 -118(3)
C6 Fe1 C5 C4 161.1(17)
C9 Fe1 C5 C4 25(4)
C7 Fe1 C5 C4 113.2(18)
C8 Fe1 C5 C4 69(2)
C5 C4 C3 C2 12(4)
Fe1 C4 C3 C2 63(2)
C5 C4 C3 Fe1 -51(2)
C1 C2 C3 C4 -8(4)
Fe1 C2 C3 C4 -67(2)
C1 C2 C3 Fe1 59(3)
C5 Fe1 C3 C4 34.1(16)
C10 Fe1 C3 C4 -161.4(19)
C2 Fe1 C3 C4 110(3)
C1 Fe1 C3 C4 77.0(18)
C6 Fe1 C3 C4 -178(3)
C9 Fe1 C3 C4 -126.1(18)
C7 Fe1 C3 C4 -71(3)
C8 Fe1 C3 C4 -89.3(19)
C5 Fe1 C3 C2 -76(2)
C10 Fe1 C3 C2 89(2)
C1 Fe1 C3 C2 -32.9(18)
C6 Fe1 C3 C2 73(4)
C9 Fe1 C3 C2 124(2)
C7 Fe1 C3 C2 179(2)
C4 Fe1 C3 C2 -110(3)
C8 Fe1 C3 C2 160.8(19)
C8 C9 C10 C6 2(5)
Fe1 C9 C10 C6 -62(3)
C8 C9 C10 Fe1 64(2)
C7 C6 C10 C9 -1(4)
Fe1 C6 C10 C9 62(3)
C7 C6 C10 Fe1 -63.4(17)
C5 Fe1 C10 C9 -178(4)
C2 Fe1 C10 C9 108(2)
C3 Fe1 C10 C9 64(2)
C1 Fe1 C10 C9 150.8(17)
C6 Fe1 C10 C9 -125(3)
C7 Fe1 C10 C9 -81(2)
C4 Fe1 C10 C9 36(4)
C8 Fe1 C10 C9 -38.3(16)
C5 Fe1 C10 C6 -53(6)
C2 Fe1 C10 C6 -127(2)
C3 Fe1 C10 C6 -171.1(18)
C1 Fe1 C10 C6 -84(2)
C9 Fe1 C10 C6 125(3)
C7 Fe1 C10 C6 43.9(18)
C4 Fe1 C10 C6 161(3)
C8 Fe1 C10 C6 87(2)
